data_4518415
loop_
_publ_author_name
'He, Ru'
'Xu, Zhengtao'
'Valandro, Silvano'
'Arman, Hadi D.'
'Xue, Jiangeng'
'Schanze, Kirk S.'

_publ_section_title
;
 High-Purity and Saturated Deep-Blue Luminescence from <i>trans</i>-NHC
 Platinum(II) Butadiyne Complexes: Properties and Organic Light Emitting
 Diode Application.
;
_journal_name_full 'ACS applied materials &amp; interfaces'
_journal_paper_doi 10.1021/acsami.0c21193
_journal_year 2021
_chemical_formula_moiety 'C44 H62 N4 Pt Si2'
_chemical_formula_sum 'C44 H62 N4 Pt Si2'
_chemical_formula_weight 898.24
_space_group_crystal_system monoclinic
_space_group_IT_number 14
_space_group_name_Hall '-P 2ybc'
_space_group_name_H-M_alt 'P 1 21/c 1'
_atom_sites_solution_hydrogens geom
_atom_sites_solution_primary direct
_audit_creation_date 2020-02-19
_audit_creation_method
;
Olex2 1.3
(compiled Nov 21 2019 18:26:39 for OlexSys, GUI svn.r6003)
;
_cell_angle_alpha 90
_cell_angle_beta 115.013(5)
_cell_angle_gamma 90
_cell_formula_units_Z 2
_cell_length_a 17.9772(7)
_cell_length_b 7.2344(2)
_cell_length_c 19.3786(7)
_cell_measurement_reflns_used 13956
_cell_measurement_temperature 98(2)
_cell_measurement_theta_max 29.0380
_cell_measurement_theta_min 2.9950
_cell_volume 2283.90(17)
_computing_cell_refinement 'CrysAlisPro 1.171.39.28e (Rigaku OD, 2015)'
_computing_data_collection 'CrysAlisPro 1.171.39.28e (Rigaku OD, 2015)'
_computing_data_reduction 'CrysAlisPro 1.171.39.28e (Rigaku OD, 2015)'
_computing_molecular_graphics 'Olex2 1.3 (Dolomanov et al., 2009)'
_computing_publication_material 'Olex2 1.3 (Dolomanov et al., 2009)'
_computing_structure_refinement 'SHELXL 2014/7 (Sheldrick, 2015)'
_computing_structure_solution 'XS  (Sheldrick, 2008)'
_diffrn_ambient_temperature 98(2)
_diffrn_detector 'CCD plate'
_diffrn_measured_fraction_theta_full 1.000
_diffrn_measured_fraction_theta_max 1.000
_diffrn_measurement_details
;
List of Runs (angles in degrees, time in seconds):

  # Type    Start    End  Width  t~exp~   \w     \q     \k     \f   Frames
--------------------------------------------------------------------------
  1  \w    -97.00  33.00   1.00   15.00    --   -7.60 -17.00 -71.00  130
  2  \w    -48.00  82.00   1.00   15.00    --   -7.60  17.00  97.00  130
  3  \w    -32.00  82.00   1.00   15.00    --   -7.60  38.00  90.00  114
  4  \w    -97.00  17.00   1.00   15.00    --   -7.60 -38.00 120.00  114
  5  \w    -37.00  49.00   1.00   15.00    --   -7.60  57.00-180.00   86
  6  \w    -37.00  82.00   1.00   15.00    --   -7.60  57.00 -90.00  119
;
_diffrn_measurement_device 'four-circle diffractometer'
_diffrn_measurement_device_type 'XtaLAB AFC12 (RCD3): Kappa single'
_diffrn_measurement_method '\w scans'
_diffrn_orient_matrix_type 'CrysAlisPro convention (1999,Acta A55,543-557)'
_diffrn_orient_matrix_UB_11 -0.0167948000
_diffrn_orient_matrix_UB_12 -0.0219336000
_diffrn_orient_matrix_UB_13 -0.0393723000
_diffrn_orient_matrix_UB_21 -0.0396887000
_diffrn_orient_matrix_UB_22 -0.0052120000
_diffrn_orient_matrix_UB_23 -0.0006858000
_diffrn_orient_matrix_UB_31 -0.0060590000
_diffrn_orient_matrix_UB_32 0.0954135000
_diffrn_orient_matrix_UB_33 -0.0090711000
_diffrn_radiation_monochromator graphite
_diffrn_radiation_probe x-ray
_diffrn_radiation_type 'Mo K\a'
_diffrn_radiation_wavelength 0.71073
_diffrn_reflns_av_R_equivalents 0.0666
_diffrn_reflns_av_unetI/netI 0.0299
_diffrn_reflns_Laue_measured_fraction_full 1.000
_diffrn_reflns_Laue_measured_fraction_max 1.000
_diffrn_reflns_limit_h_max 21
_diffrn_reflns_limit_h_min -21
_diffrn_reflns_limit_k_max 8
_diffrn_reflns_limit_k_min -8
_diffrn_reflns_limit_l_max 23
_diffrn_reflns_limit_l_min -23
_diffrn_reflns_number 41638
_diffrn_reflns_point_group_measured_fraction_full 1.000
_diffrn_reflns_point_group_measured_fraction_max 1.000
_diffrn_reflns_theta_full 25.242
_diffrn_reflns_theta_max 25.492
_diffrn_reflns_theta_min 2.319
_diffrn_source 'fine-focus sealed X-ray tube'
_diffrn_source_type 'Enhance (Mo) X-ray Source'
_exptl_absorpt_coefficient_mu 3.156
_exptl_absorpt_correction_T_max 1.00000
_exptl_absorpt_correction_T_min 0.44684
_exptl_absorpt_correction_type multi-scan
_exptl_absorpt_process_details
;
CrysAlisPro 1.171.39.28e (Rigaku Oxford Diffraction, 2015)
Empirical absorption correction using spherical harmonics,
 implemented in SCALE3 ABSPACK scaling algorithm.
;
_exptl_crystal_colour white
_exptl_crystal_density_diffrn 1.306
_exptl_crystal_description needle
_exptl_crystal_F_000 920
_exptl_crystal_size_max 0.48
_exptl_crystal_size_mid 0.27
_exptl_crystal_size_min 0.1
_refine_diff_density_max 5.835
_refine_diff_density_min -1.889
_refine_diff_density_rms 0.166
_refine_ls_extinction_method none
_refine_ls_goodness_of_fit_ref 1.123
_refine_ls_hydrogen_treatment constr
_refine_ls_matrix_type full
_refine_ls_number_parameters 237
_refine_ls_number_reflns 4239
_refine_ls_number_restraints 0
_refine_ls_restrained_S_all 1.123
_refine_ls_R_factor_all 0.0536
_refine_ls_R_factor_gt 0.0470
_refine_ls_shift/su_max 0.000
_refine_ls_shift/su_mean 0.000
_refine_ls_structure_factor_coef Fsqd
_refine_ls_weighting_details 'w=1/[\s^2^(Fo^2^)+(0.0695P)^2^+9.1939P] where P=(Fo^2^+2Fc^2^)/3'
_refine_ls_weighting_scheme calc
_refine_ls_wR_factor_gt 0.1181
_refine_ls_wR_factor_ref 0.1235
_reflns_Friedel_coverage 0.000
_reflns_number_gt 3686
_reflns_number_total 4239
_reflns_threshold_expression 'I > 2\s(I)'
_cod_data_source_file am0c21193_si_002.cif
_cod_data_source_block cd1772
_cod_original_cell_volume 2283.90(16)
_cod_database_code 4518415
_shelx_shelxl_version_number 2014/7
_chemical_oxdiff_formula Pt1Si2N4H62C44
_chemical_oxdiff_usercomment BiPtDyTMS
_shelx_space_group_comment
;
The symmetry employed for this shelxl refinement is uniquely defined
by the following loop, which should always be used as a source of
symmetry information in preference to the above space-group names.
They are only intended as comments.
;
_shelx_estimated_absorpt_t_max 0.743
_shelx_estimated_absorpt_t_min 0.313
_reflns_odcompleteness_completeness 99.90
_reflns_odcompleteness_iscentric 1
_reflns_odcompleteness_theta 26.32
_olex2_refinement_description
;
1. Fixed Uiso
 At 1.2 times of:
  All C(H) groups, All C(H,H) groups
 At 1.5 times of:
  All C(H,H,H) groups
2.a Secondary CH2 refined with riding coordinates:
 C19(H19A,H19B), C20(H20A,H20B), C15(H15A,H15B), C16(H16A,H16B), C21(H21A,
 H21B), C17(H17A,H17B)
2.b Aromatic/amide H refined with riding coordinates:
 C6(H6), C3(H3), C4(H4), C5(H5)
2.c Idealised Me refined as rotating group:
 C22(H22A,H22B,H22C), C13(H13A,H13B,H13C), C12(H12A,H12B,H12C), C14(H14A,H14B,
 H14C), C18(H18A,H18B,H18C)
;
_smtbx_masks_void_probe_radius 1.2
_smtbx_masks_void_truncation_radius 1.2
_olex2_submission_special_instructions 'No special instructions were received'
_oxdiff_exptl_absorpt_empirical_details
;
Empirical correction (ABSPACK) includes:
- Absorption correction using spherical harmonics
- Frame scaling
;
_oxdiff_exptl_absorpt_empirical_full_max 1.660
_oxdiff_exptl_absorpt_empirical_full_min 0.722

loop_
_space_group_symop_operation_xyz
'x, y, z'
'-x, y+1/2, -z+1/2'
'-x, -y, -z'
'x, -y-1/2, z-1/2'

loop_
_atom_site_label
_atom_site_type_symbol
_atom_site_fract_x
_atom_site_fract_y
_atom_site_fract_z
_atom_site_U_iso_or_equiv
_atom_site_adp_type
_atom_site_occupancy
_atom_site_site_symmetry_order
_atom_site_calc_flag
_atom_site_refinement_flags_posn
_atom_site_refinement_flags_adp
_atom_site_refinement_flags_occupancy
_atom_site_disorder_assembly
_atom_site_disorder_group
Pt1 Pt 0.5000 0.5000 0.5000 0.01363(13) Uani 1 2 d S . P . .
Si1 Si 0.89388(10) 0.6017(2) 0.86022(9) 0.0275(4) Uani 1 1 d . . . . .
N2 N 0.5155(3) 0.1449(6) 0.5890(2) 0.0157(9) Uani 1 1 d . . . . .
N1 N 0.4115(3) 0.3054(6) 0.5834(2) 0.0174(9) Uani 1 1 d . . . . .
C1 C 0.4738(3) 0.3058(7) 0.5617(3) 0.0160(11) Uani 1 1 d . . . . .
C8 C 0.6025(3) 0.5583(8) 0.5914(3) 0.0162(11) Uani 1 1 d . . . . .
C19 C 0.5890(3) 0.0845(7) 0.5804(3) 0.0171(11) Uani 1 1 d . . . . .
H19A H 0.5950 0.1600 0.5404 0.021 Uiso 1 1 calc R U . . .
H19B H 0.5818 -0.0458 0.5633 0.021 Uiso 1 1 calc R U . . .
C7 C 0.4786(4) 0.0398(8) 0.6269(3) 0.0167(11) Uani 1 1 d . . . . .
C2 C 0.4125(3) 0.1460(7) 0.6238(3) 0.0171(11) Uani 1 1 d . . . . .
C20 C 0.6670(3) 0.1007(8) 0.6535(3) 0.0213(12) Uani 1 1 d . . . . .
H20A H 0.6716 0.2280 0.6737 0.026 Uiso 1 1 calc R U . . .
H20B H 0.6639 0.0148 0.6920 0.026 Uiso 1 1 calc R U . . .
C10 C 0.7368(3) 0.6057(7) 0.7137(3) 0.0179(11) Uani 1 1 d . . . . .
C9 C 0.6650(4) 0.5877(8) 0.6479(3) 0.0207(12) Uani 1 1 d . . . . .
C6 C 0.4978(3) -0.1284(8) 0.6638(3) 0.0197(12) Uani 1 1 d . . . . .
H6 H 0.5431 -0.2001 0.6660 0.024 Uiso 1 1 calc R U . . .
C15 C 0.3470(4) 0.4477(9) 0.5619(4) 0.0243(13) Uani 1 1 d . . . . .
H15A H 0.3649 0.5584 0.5430 0.029 Uiso 1 1 calc R U . . .
H15B H 0.3391 0.4845 0.6076 0.029 Uiso 1 1 calc R U . . .
C3 C 0.3624(3) 0.0876(8) 0.6585(3) 0.0207(12) Uani 1 1 d . . . . .
H3 H 0.3177 0.1600 0.6572 0.025 Uiso 1 1 calc R U . . .
C16 C 0.2660(4) 0.3802(9) 0.5011(3) 0.0283(14) Uani 1 1 d . . . . .
H16A H 0.2754 0.3299 0.4580 0.034 Uiso 1 1 calc R U . . .
H16B H 0.2453 0.2782 0.5223 0.034 Uiso 1 1 calc R U . . .
C11 C 0.7997(4) 0.6137(8) 0.7718(3) 0.0244(13) Uani 1 1 d . . . . .
C4 C 0.3821(4) -0.0835(9) 0.6954(3) 0.0251(13) Uani 1 1 d . . . . .
H4 H 0.3496 -0.1299 0.7195 0.030 Uiso 1 1 calc R U . . .
C5 C 0.4477(4) -0.1869(8) 0.6974(3) 0.0221(12) Uani 1 1 d . . . . .
H5 H 0.4588 -0.3027 0.7230 0.026 Uiso 1 1 calc R U . . .
C21 C 0.7425(4) 0.0567(10) 0.6407(4) 0.0327(15) Uani 1 1 d . . . . .
H21A H 0.7417 0.1317 0.5977 0.039 Uiso 1 1 calc R U . . .
H21B H 0.7411 -0.0753 0.6267 0.039 Uiso 1 1 calc R U . . .
C22 C 0.8217(4) 0.0952(10) 0.7112(5) 0.0450(18) Uani 1 1 d . . . . .
H22A H 0.8689 0.0627 0.7007 0.068 Uiso 1 1 calc R U . . .
H22B H 0.8228 0.0211 0.7539 0.068 Uiso 1 1 calc R U . . .
H22C H 0.8244 0.2267 0.7242 0.068 Uiso 1 1 calc R U . . .
C17 C 0.2012(5) 0.5293(12) 0.4718(7) 0.057(3) Uani 1 1 d . . . . .
H17A H 0.2232 0.6354 0.4539 0.069 Uiso 1 1 calc R U . . .
H17B H 0.1886 0.5731 0.5140 0.069 Uiso 1 1 calc R U . . .
C13 C 0.9797(5) 0.5370(13) 0.8356(5) 0.051(2) Uani 1 1 d . . . . .
H13A H 0.9706 0.4118 0.8143 0.076 Uiso 1 1 calc R U . . .
H13B H 1.0315 0.5408 0.8815 0.076 Uiso 1 1 calc R U . . .
H13C H 0.9822 0.6242 0.7979 0.076 Uiso 1 1 calc R U . . .
C12 C 0.9135(4) 0.8301(10) 0.9090(4) 0.0433(18) Uani 1 1 d . . . . .
H12A H 0.9248 0.9222 0.8775 0.065 Uiso 1 1 calc R U . . .
H12B H 0.9609 0.8204 0.9585 0.065 Uiso 1 1 calc R U . . .
H12C H 0.8651 0.8678 0.9165 0.065 Uiso 1 1 calc R U . . .
C14 C 0.8768(5) 0.4212(13) 0.9213(4) 0.0489(19) Uani 1 1 d . . . . .
H14A H 0.8307 0.4580 0.9327 0.073 Uiso 1 1 calc R U . . .
H14B H 0.9264 0.4084 0.9690 0.073 Uiso 1 1 calc R U . . .
H14C H 0.8643 0.3027 0.8943 0.073 Uiso 1 1 calc R U . . .
C18 C 0.1224(6) 0.4625(16) 0.4068(6) 0.078(4) Uani 1 1 d . . . . .
H18A H 0.1338 0.4274 0.3633 0.116 Uiso 1 1 calc R U . . .
H18B H 0.0815 0.5619 0.3915 0.116 Uiso 1 1 calc R U . . .
H18C H 0.1011 0.3553 0.4236 0.116 Uiso 1 1 calc R U . . .

loop_
_atom_site_aniso_label
_atom_site_aniso_U_11
_atom_site_aniso_U_22
_atom_site_aniso_U_33
_atom_site_aniso_U_23
_atom_site_aniso_U_13
_atom_site_aniso_U_12
Pt1 0.02030(19) 0.01262(19) 0.01051(18) 0.00087(10) 0.00897(13) 0.00025(11)
Si1 0.0239(8) 0.0377(10) 0.0184(7) -0.0008(7) 0.0065(6) -0.0010(8)
N2 0.021(2) 0.021(2) 0.013(2) -0.0045(18) 0.0139(18) -0.0043(19)
N1 0.022(2) 0.019(2) 0.015(2) -0.0024(18) 0.0107(18) 0.0008(19)
C1 0.016(3) 0.022(3) 0.009(2) -0.002(2) 0.005(2) 0.000(2)
C8 0.023(3) 0.016(3) 0.012(3) 0.003(2) 0.010(2) 0.000(2)
C19 0.026(3) 0.014(3) 0.016(2) 0.002(2) 0.013(2) 0.005(2)
C7 0.023(3) 0.020(3) 0.010(2) -0.002(2) 0.009(2) -0.003(2)
C2 0.023(3) 0.018(3) 0.009(2) -0.002(2) 0.006(2) -0.003(2)
C20 0.029(3) 0.016(3) 0.019(3) 0.003(2) 0.010(2) 0.003(2)
C10 0.024(3) 0.015(3) 0.020(3) 0.004(2) 0.015(2) 0.002(2)
C9 0.031(3) 0.016(3) 0.024(3) 0.001(2) 0.021(3) 0.000(2)
C6 0.025(3) 0.023(3) 0.014(2) 0.001(2) 0.011(2) 0.001(2)
C15 0.031(3) 0.022(3) 0.031(3) 0.003(3) 0.024(3) 0.006(3)
C3 0.023(3) 0.024(3) 0.020(3) 0.000(2) 0.014(2) -0.002(2)
C16 0.029(3) 0.036(4) 0.028(3) 0.007(3) 0.021(3) 0.003(3)
C11 0.031(3) 0.028(3) 0.016(3) 0.001(2) 0.011(3) 0.000(3)
C4 0.033(3) 0.031(3) 0.018(3) 0.001(3) 0.017(3) -0.006(3)
C5 0.033(3) 0.018(3) 0.014(2) 0.003(2) 0.009(2) -0.001(2)
C21 0.031(4) 0.034(3) 0.042(4) 0.007(3) 0.023(3) 0.000(3)
C22 0.028(4) 0.032(4) 0.072(5) 0.002(4) 0.017(3) -0.002(3)
C17 0.036(5) 0.052(5) 0.092(7) 0.043(5) 0.035(5) 0.015(4)
C13 0.028(4) 0.077(6) 0.046(5) -0.019(4) 0.015(4) 0.006(4)
C12 0.042(4) 0.055(5) 0.030(3) -0.016(3) 0.012(3) -0.006(4)
C14 0.041(4) 0.062(5) 0.035(4) 0.015(4) 0.007(3) 0.001(4)
C18 0.032(5) 0.141(10) 0.057(6) 0.047(6) 0.018(4) 0.028(5)

loop_
_atom_type_symbol
_atom_type_description
_atom_type_scat_dispersion_real
_atom_type_scat_dispersion_imag
_atom_type_scat_source
C C 0.0033 0.0016 'International Tables Vol C Tables 4.2.6.8 and 6.1.1.4'
H H 0.0000 0.0000 'International Tables Vol C Tables 4.2.6.8 and 6.1.1.4'
N N 0.0061 0.0033 'International Tables Vol C Tables 4.2.6.8 and 6.1.1.4'
Pt Pt -1.7033 8.3905 'International Tables Vol C Tables 4.2.6.8 and 6.1.1.4'
Si Si 0.0817 0.0704 'International Tables Vol C Tables 4.2.6.8 and 6.1.1.4'

loop_
_geom_angle_atom_site_label_1
_geom_angle_atom_site_label_2
_geom_angle_atom_site_label_3
_geom_angle
_geom_angle_site_symmetry_1
_geom_angle_site_symmetry_3
_geom_angle_publ_flag
C1 Pt1 C1 180.0 3_666 . ?
C8 Pt1 C1 88.9(2) 3_666 3_666 ?
C8 Pt1 C1 88.9(2) . . ?
C8 Pt1 C1 91.1(2) . 3_666 ?
C8 Pt1 C1 91.1(2) 3_666 . ?
C8 Pt1 C8 180.0(4) 3_666 . ?
C11 Si1 C13 108.1(3) . . ?
C11 Si1 C12 109.6(3) . . ?
C11 Si1 C14 106.9(3) . . ?
C13 Si1 C12 110.8(4) . . ?
C13 Si1 C14 111.3(4) . . ?
C12 Si1 C14 110.2(4) . . ?
C1 N2 C19 125.8(4) . . ?
C1 N2 C7 111.1(4) . . ?
C7 N2 C19 123.1(4) . . ?
C1 N1 C2 111.2(4) . . ?
C1 N1 C15 124.6(4) . . ?
C2 N1 C15 124.0(5) . . ?
N2 C1 Pt1 126.4(4) . . ?
N1 C1 Pt1 127.9(4) . . ?
N1 C1 N2 105.7(4) . . ?
C9 C8 Pt1 177.8(5) . . ?
N2 C19 H19A 109.0 . . ?
N2 C19 H19B 109.0 . . ?
N2 C19 C20 113.1(4) . . ?
H19A C19 H19B 107.8 . . ?
C20 C19 H19A 109.0 . . ?
C20 C19 H19B 109.0 . . ?
C2 C7 N2 105.2(5) . . ?
C6 C7 N2 132.7(5) . . ?
C6 C7 C2 122.2(5) . . ?
N1 C2 C7 106.9(5) . . ?
N1 C2 C3 131.7(5) . . ?
C7 C2 C3 121.5(5) . . ?
C19 C20 H20A 109.3 . . ?
C19 C20 H20B 109.3 . . ?
H20A C20 H20B 108.0 . . ?
C21 C20 C19 111.7(5) . . ?
C21 C20 H20A 109.3 . . ?
C21 C20 H20B 109.3 . . ?
C11 C10 C9 177.3(6) . . ?
C8 C9 C10 175.2(6) . . ?
C7 C6 H6 121.9 . . ?
C7 C6 C5 116.3(5) . . ?
C5 C6 H6 121.9 . . ?
N1 C15 H15A 109.2 . . ?
N1 C15 H15B 109.2 . . ?
N1 C15 C16 112.1(5) . . ?
H15A C15 H15B 107.9 . . ?
C16 C15 H15A 109.2 . . ?
C16 C15 H15B 109.2 . . ?
C2 C3 H3 122.0 . . ?
C4 C3 C2 116.0(5) . . ?
C4 C3 H3 122.0 . . ?
C15 C16 H16A 108.9 . . ?
C15 C16 H16B 108.9 . . ?
H16A C16 H16B 107.7 . . ?
C17 C16 C15 113.4(6) . . ?
C17 C16 H16A 108.9 . . ?
C17 C16 H16B 108.9 . . ?
C10 C11 Si1 174.5(5) . . ?
C3 C4 H4 119.3 . . ?
C5 C4 C3 121.5(5) . . ?
C5 C4 H4 119.3 . . ?
C6 C5 H5 118.7 . . ?
C4 C5 C6 122.6(5) . . ?
C4 C5 H5 118.7 . . ?
C20 C21 H21A 109.2 . . ?
C20 C21 H21B 109.2 . . ?
C20 C21 C22 112.2(6) . . ?
H21A C21 H21B 107.9 . . ?
C22 C21 H21A 109.2 . . ?
C22 C21 H21B 109.2 . . ?
C21 C22 H22A 109.5 . . ?
C21 C22 H22B 109.5 . . ?
C21 C22 H22C 109.5 . . ?
H22A C22 H22B 109.5 . . ?
H22A C22 H22C 109.5 . . ?
H22B C22 H22C 109.5 . . ?
C16 C17 H17A 109.1 . . ?
C16 C17 H17B 109.1 . . ?
C16 C17 C18 112.6(8) . . ?
H17A C17 H17B 107.8 . . ?
C18 C17 H17A 109.1 . . ?
C18 C17 H17B 109.1 . . ?
Si1 C13 H13A 109.5 . . ?
Si1 C13 H13B 109.5 . . ?
Si1 C13 H13C 109.5 . . ?
H13A C13 H13B 109.5 . . ?
H13A C13 H13C 109.5 . . ?
H13B C13 H13C 109.5 . . ?
Si1 C12 H12A 109.5 . . ?
Si1 C12 H12B 109.5 . . ?
Si1 C12 H12C 109.5 . . ?
H12A C12 H12B 109.5 . . ?
H12A C12 H12C 109.5 . . ?
H12B C12 H12C 109.5 . . ?
Si1 C14 H14A 109.5 . . ?
Si1 C14 H14B 109.5 . . ?
Si1 C14 H14C 109.5 . . ?
H14A C14 H14B 109.5 . . ?
H14A C14 H14C 109.5 . . ?
H14B C14 H14C 109.5 . . ?
C17 C18 H18A 109.5 . . ?
C17 C18 H18B 109.5 . . ?
C17 C18 H18C 109.5 . . ?
H18A C18 H18B 109.5 . . ?
H18A C18 H18C 109.5 . . ?
H18B C18 H18C 109.5 . . ?

loop_
_geom_bond_atom_site_label_1
_geom_bond_atom_site_label_2
_geom_bond_distance
_geom_bond_site_symmetry_2
_geom_bond_publ_flag
Pt1 C1 2.026(5) . ?
Pt1 C1 2.026(5) 3_666 ?
Pt1 C8 1.988(6) . ?
Pt1 C8 1.988(5) 3_666 ?
Si1 C11 1.833(6) . ?
Si1 C13 1.857(8) . ?
Si1 C12 1.861(7) . ?
Si1 C14 1.874(8) . ?
N2 C1 1.364(7) . ?
N2 C19 1.466(7) . ?
N2 C7 1.405(7) . ?
N1 C1 1.351(7) . ?
N1 C2 1.389(7) . ?
N1 C15 1.474(7) . ?
C8 C9 1.209(8) . ?
C19 H19A 0.9900 . ?
C19 H19B 0.9900 . ?
C19 C20 1.519(7) . ?
C7 C2 1.394(8) . ?
C7 C6 1.379(8) . ?
C2 C3 1.398(7) . ?
C20 H20A 0.9900 . ?
C20 H20B 0.9900 . ?
C20 C21 1.513(8) . ?
C10 C9 1.385(8) . ?
C10 C11 1.213(8) . ?
C6 H6 0.9500 . ?
C6 C5 1.384(8) . ?
C15 H15A 0.9900 . ?
C15 H15B 0.9900 . ?
C15 C16 1.515(9) . ?
C3 H3 0.9500 . ?
C3 C4 1.398(9) . ?
C16 H16A 0.9900 . ?
C16 H16B 0.9900 . ?
C16 C17 1.511(10) . ?
C4 H4 0.9500 . ?
C4 C5 1.383(9) . ?
C5 H5 0.9500 . ?
C21 H21A 0.9900 . ?
C21 H21B 0.9900 . ?
C21 C22 1.525(10) . ?
C22 H22A 0.9800 . ?
C22 H22B 0.9800 . ?
C22 H22C 0.9800 . ?
C17 H17A 0.9900 . ?
C17 H17B 0.9900 . ?
C17 C18 1.523(15) . ?
C13 H13A 0.9800 . ?
C13 H13B 0.9800 . ?
C13 H13C 0.9800 . ?
C12 H12A 0.9800 . ?
C12 H12B 0.9800 . ?
C12 H12C 0.9800 . ?
C14 H14A 0.9800 . ?
C14 H14B 0.9800 . ?
C14 H14C 0.9800 . ?
C18 H18A 0.9800 . ?
C18 H18B 0.9800 . ?
C18 H18C 0.9800 . ?

loop_
_geom_torsion_atom_site_label_1
_geom_torsion_atom_site_label_2
_geom_torsion_atom_site_label_3
_geom_torsion_atom_site_label_4
_geom_torsion
_geom_torsion_site_symmetry_1
_geom_torsion_site_symmetry_2
_geom_torsion_site_symmetry_3
_geom_torsion_site_symmetry_4
_geom_torsion_publ_flag
N2 C19 C20 C21 -174.0(5) . . . . ?
N2 C7 C2 N1 1.3(6) . . . . ?
N2 C7 C2 C3 -177.7(5) . . . . ?
N2 C7 C6 C5 177.9(5) . . . . ?
N1 C2 C3 C4 -179.6(5) . . . . ?
N1 C15 C16 C17 -173.7(6) . . . . ?
C1 N2 C19 C20 105.9(5) . . . . ?
C1 N2 C7 C2 -1.5(6) . . . . ?
C1 N2 C7 C6 -179.4(6) . . . . ?
C1 N1 C2 C7 -0.7(6) . . . . ?
C1 N1 C2 C3 178.2(5) . . . . ?
C1 N1 C15 C16 104.9(6) . . . . ?
C19 N2 C1 Pt1 1.9(7) . . . . ?
C19 N2 C1 N1 -179.2(4) . . . . ?
C19 N2 C7 C2 178.8(4) . . . . ?
C19 N2 C7 C6 0.9(9) . . . . ?
C19 C20 C21 C22 173.0(5) . . . . ?
C7 N2 C1 Pt1 -177.8(4) . . . . ?
C7 N2 C1 N1 1.1(5) . . . . ?
C7 N2 C19 C20 -74.4(6) . . . . ?
C7 C2 C3 C4 -0.8(8) . . . . ?
C7 C6 C5 C4 -0.6(8) . . . . ?
C2 N1 C1 Pt1 178.6(4) . . . . ?
C2 N1 C1 N2 -0.3(5) . . . . ?
C2 N1 C15 C16 -70.1(6) . . . . ?
C2 C7 C6 C5 0.3(8) . . . . ?
C2 C3 C4 C5 0.5(9) . . . . ?
C6 C7 C2 N1 179.5(5) . . . . ?
C6 C7 C2 C3 0.5(8) . . . . ?
C15 N1 C1 Pt1 3.1(7) . . . . ?
C15 N1 C1 N2 -175.8(5) . . . . ?
C15 N1 C2 C7 174.9(5) . . . . ?
C15 N1 C2 C3 -6.2(9) . . . . ?
C15 C16 C17 C18 175.8(7) . . . . ?
C3 C4 C5 C6 0.2(9) . . . . ?

loop_
_smtbx_masks_void_nr
_smtbx_masks_void_average_x
_smtbx_masks_void_average_y
_smtbx_masks_void_average_z
_smtbx_masks_void_volume
_smtbx_masks_void_count_electrons
_smtbx_masks_void_content
1 0.254 -0.064 0.168 14.7 0.1 ?
2 0.254 0.564 0.668 14.7 0.1 ?
3 0.746 0.064 0.832 14.7 0.0 ?
4 0.746 0.436 0.332 14.7 0.0 ?
